data_7159227
loop_
_publ_author_name
'Komogortsev, Andrey N.'
'Lichitskii, Boris V.'
'Milyutin, Constantine V.'
'Melekhina, Valeriya G.'

_publ_section_title
;
 Photochemical synthesis and ring-chain-ring tautomerism of
 benzo[4,5]imidazo[1,2-<i>a</i>]cyclopenta[<i>e</i>]pyridines.
;
_journal_issue 13
_journal_name_full 'Organic &amp; biomolecular chemistry'
_journal_page_first 2720
_journal_page_last 2728
_journal_paper_doi 10.1039/d3ob00273j
_journal_volume 21
_journal_year 2023
_chemical_formula_moiety 'C20 H22 N2 O3, 0.5(C3 H6 O)'
_chemical_formula_sum 'C21.5 H25 N2 O3.5'
_chemical_formula_weight 367.43
_space_group_crystal_system monoclinic
_space_group_IT_number 14
_space_group_name_Hall '-P 2ybc'
_space_group_name_H-M_alt 'P 1 21/c 1'
_atom_sites_solution_hydrogens mixed
_atom_sites_solution_primary dual
_atom_sites_solution_secondary difmap
_audit_creation_date 2021-10-25
_audit_creation_method
;
Olex2 1.3
(compiled 2020.11.12 svn.r5f609507 for OlexSys, GUI svn.r6272)
;
_audit_update_record
;
2022-12-29 deposited with the CCDC.	2023-03-07 downloaded from the CCDC.
;
_cell_angle_alpha 90
_cell_angle_beta 93.0248(6)
_cell_angle_gamma 90
_cell_formula_units_Z 8
_cell_length_a 22.38682(16)
_cell_length_b 12.13681(9)
_cell_length_c 13.54889(7)
_cell_measurement_reflns_used 65993
_cell_measurement_temperature 100.00(10)
_cell_measurement_theta_max 79.2710
_cell_measurement_theta_min 2.0300
_cell_volume 3676.17(4)
_computing_cell_refinement 'CrysAlisPro 1.171.41.117a (Rigaku OD, 2021)'
_computing_data_collection 'CrysAlisPro 1.171.41.117a (Rigaku OD, 2021)'
_computing_data_reduction 'CrysAlisPro 1.171.41.117a (Rigaku OD, 2021)'
_computing_molecular_graphics 'Olex2 1.3 (Dolomanov et al., 2009)'
_computing_publication_material 'Olex2 1.3 (Dolomanov et al., 2009)'
_computing_structure_refinement 'XL  (Sheldrick, 2008)'
_computing_structure_solution 'SHELXT 2014/5 (Sheldrick, 2014)'
_diffrn_ambient_environment N~2~
_diffrn_ambient_temperature 100.00(10)
_diffrn_detector 'Hybrid Pixel Array Detector'
_diffrn_detector_area_resol_mean 10.0000
_diffrn_detector_type HyPix
_diffrn_measured_fraction_theta_full 0.999
_diffrn_measured_fraction_theta_max 0.997
_diffrn_measurement_details
;
List of Runs (angles in degrees, time in seconds):

  # Type    Start    End  Width  t~exp~   \w     \q     \k     \f   Frames
#--------------------------------------------------------------------------
  1  \w   -115.00 -90.00   0.50    0.15    --  -48.76-140.00-149.00   50
  2  \w    -75.00 -50.00   0.50    0.15    --  -48.76 140.00 -90.00   50
  3  \w   -120.00 -73.00   0.50    0.15    --  -48.76-130.00  23.00   94
  4  \w    -76.00 -48.00   0.50    0.15    --  -48.76 130.00  95.00   56
  5  \w     37.00  97.00   0.50    0.15    --   48.76-130.00  23.00  120
  6  \w     65.00 102.00   0.50    0.15    --   48.76-140.00-149.00   74
  7  \w    -83.00 -58.00   0.50    0.60    --  -90.00 140.00 -90.00   50
  8  \w   -134.00-109.00   0.50    0.60    --  -90.00-140.00-149.00   50
  9  \w   -140.00-115.00   0.50    0.60    --  -90.00-130.00  23.00   50
 10  \w    111.00 136.00   0.50    0.60    --  111.50 130.00  95.00   50
 11  \w    129.00 154.00   0.50    0.60    --  111.50 140.00 -90.00   50
 12  \w     74.00 123.00   0.50    0.60    --  111.50-140.00-149.00   98
 13  \w     63.00  93.00   0.50    0.60    --  111.50-130.00  23.00   60
 14  \w    -26.00  23.00   0.50    0.15    --  -48.76  19.00 120.00   98
 15  \w   -120.00 -81.00   0.50    0.15    --  -48.76-125.00-150.00   78
 16  \w    -26.00  17.00   0.50    0.15    --  -48.76  19.00 -60.00   86
 17  \w   -116.00 -75.00   0.50    0.15    --  -48.76-125.00  60.00   82
 18  \w   -119.00 -93.00   0.50    0.15    --  -48.76-125.00-120.00   52
 19  \w    -25.00  25.00   0.50    0.15    --  -48.76  19.00-180.00  100
 20  \w     36.00 116.00   0.50    0.15    --   48.76  57.00-180.00  160
 21  \w    -20.00  42.00   0.50    0.15    --   48.76 -38.00-120.00  124
 22  \w    -46.00 -18.00   0.50    0.60    --  -90.00  45.00 -30.00   56
 23  \w    -51.00 -18.00   0.50    0.60    --  -90.00  45.00  90.00   66
 24  \w    -48.00 -23.00   0.50    0.60    --  -90.00  45.00 120.00   50
 25  \w    127.00 154.00   0.50    0.60    --  111.50  15.00  90.00   54
 26  \w     42.00  69.00   0.50    0.60    --  111.50 -61.00-120.00   54
 27  \w    124.00 171.00   0.50    0.60    --  111.50  30.00  90.00   94
 28  \w     42.00 108.00   0.50    0.60    --  111.50-111.00-138.60  132
 29  \w     49.00  77.00   0.50    0.60    --  111.50-106.00 160.55   56
 30  \w    122.00 178.00   0.50    0.60    --  111.50  15.00 150.00  112
 31  \w     41.00  83.00   0.50    0.60    --  111.50 -77.00   0.00   84
 32  \w     63.00 105.00   0.50    0.60    --  111.50-106.00  70.66   84
 33  \w     42.00 107.00   0.50    0.60    --  111.50-103.00  92.62  130
 34  \w    144.00 169.00   0.50    0.60    --  111.50  30.00  60.00   50
 35  \w     44.00 109.00   0.50    0.60    --  111.50-116.00 -12.58  130
 36  \w     82.00 107.00   0.50    0.60    --  111.50-106.00 160.55   50
 37  \w     95.00 169.00   0.50    0.60    --  111.50 125.00 -30.00  148
 38  \w     72.00 107.00   0.50    0.60    --  111.50-105.00-114.17   70
 39  \w    132.00 158.00   0.50    0.60    --  111.50  30.00-150.00   52
 40  \w     93.00 121.00   0.50    0.60    --  111.50 -87.00   0.33   56
 41  \w     45.00  77.00   0.50    0.60    --  111.50 -77.00 -90.00   64
 42  \w     40.00  88.00   0.50    0.60    --  111.50-102.00 166.61   96
 43  \w     49.00 107.00   0.50    0.60    --  111.50-103.00 110.77  116
 44  \w    129.00 174.00   0.50    0.60    --  111.50  30.00  30.00   90
 45  \w    123.00 178.00   0.50    0.60    --  111.50  45.00-120.00  110
 46  \w    102.00 159.00   0.50    0.60    --  111.50  45.00 -90.00  114
 47  \w     44.00  69.00   0.50    0.60    --  111.50 -95.00-150.00   50
 48  \w     50.00  80.00   0.50    0.60    --  111.50-125.00 150.00   60
 49  \w    102.00 177.00   0.50    0.60    --  111.50  66.00-153.09  150
 50  \w     59.00 106.00   0.50    0.60    --  111.50 -97.00  10.51   94
 51  \w     72.00 103.00   0.50    0.60    --  111.50 -95.00-150.00   62
 52  \w     48.00  77.00   0.50    0.60    --  111.50-125.00  90.00   58
 53  \w    102.00 135.00   0.50    0.60    --  111.50  30.00  60.00   66
 54  \w    108.00 138.00   0.50    0.60    --  111.50  15.00-180.00   60
 55  \w     41.00  67.00   0.50    0.60    --  111.50 -77.00-150.00   52
 56  \w     69.00 104.00   0.50    0.60    --  111.50 -96.00 -71.93   70
 57  \w     79.00 106.00   0.50    0.60    --  111.50 -97.00 -29.75   54
 58  \w     41.00  81.00   0.50    0.60    --  111.50-125.00-150.00   80
 59  \w     42.00  83.00   0.50    0.60    --  111.50 -95.00  90.00   82
 60  \w     77.00 110.00   0.50    0.60    --  111.50-125.00  60.00   66
 61  \w     52.00 103.00   0.50    0.60    --  111.50-112.00 -78.71  102
 62  \w     66.00 105.00   0.50    0.60    --  111.50 -95.00 -90.00   78
 63  \w    105.00 178.00   0.50    0.60    --  111.50 125.00-120.00  146
 64  \w     96.00 127.00   0.50    0.60    --  111.50 125.00  90.00   62
 65  \w    131.00 160.00   0.50    0.60    --  111.50 125.00  90.00   58
 66  \w     76.00 107.00   0.50    0.60    --  111.50-106.00-100.79   62
 67  \w    111.00 177.00   0.50    0.60    --  111.50  45.00 150.00  132
 68  \w     41.00  66.00   0.50    0.60    --  111.50-125.00  60.00   50
 69  \w     96.00 125.00   0.50    0.60    --  111.50 125.00  60.00   58
 70  \w     45.00  74.00   0.50    0.60    --  111.50-111.00  18.81   58
 71  \w     83.00 108.00   0.50    0.60    --  111.50-111.00  18.81   50
 72  \w    133.00 159.00   0.50    0.60    --  111.50  30.00 -90.00   52
 73  \w     67.00 103.00   0.50    0.60    --  111.50 -77.00 -30.00   72
 74  \w     72.00  98.00   0.50    0.60    --  111.50 -95.00 150.00   52
 75  \w     49.00 107.00   0.50    0.60    --  111.50-106.00  67.84  116
 76  \w    129.00 155.00   0.50    0.60    --  111.50  61.00 120.00   52
 77  \w     41.00  71.00   0.50    0.60    --  111.50 -61.00   0.00   60
 78  \w     99.00 178.00   0.50    0.60    --  111.50  61.00 -90.00  158
 79  \w     41.00 108.00   0.50    0.60    --  111.50-109.00-172.50  134
 80  \w    134.00 160.00   0.50    0.60    --  111.50 125.00  60.00   52
 81  \w    109.00 135.00   0.50    0.60    --  111.50  77.00-150.00   52
 82  \w     48.00  83.00   0.50    0.60    --  111.50 -95.00 -60.00   70
 83  \w    138.00 169.00   0.50    0.60    --  111.50   0.00  60.00   62
 84  \w     50.00  76.00   0.50    0.60    --  111.50 -77.00-180.00   52
 85  \w     42.00  69.00   0.50    0.60    --  111.50 -77.00-120.00   54
 86  \w     44.00  70.00   0.50    0.60    --  111.50 -77.00  30.00   52
 87  \w     60.00  85.00   0.50    0.60    --  111.50 -77.00 120.00   50
 88  \w     51.00  77.00   0.50    0.60    --  111.50 -95.00-180.00   52
 89  \w     50.00  76.00   0.50    0.60    --  111.50 -95.00-120.00   52
 90  \w     46.00  72.00   0.50    0.60    --  111.50-111.00 -14.89   52
 91  \w     79.00 108.00   0.50    0.60    --  111.50-111.00 -14.89   58
 92  \w     75.00 101.00   0.50    0.60    --  111.50-125.00-180.00   52
 93  \w     58.00 110.00   0.50    0.60    --  111.50-125.00  30.00  104
 94  \w     67.00  93.00   0.50    0.60    --  111.50-125.00 120.00   52
 95  \w    102.00 172.00   0.50    0.60    --  111.50  30.00 -30.00  140
 96  \w     40.00  68.00   0.50    0.60    --  111.50 -61.00-150.00   56
 97  \w    104.00 137.00   0.50    0.60    --  111.50  15.00-150.00   66
 98  \w    103.00 146.00   0.50    0.60    --  111.50  61.00 -30.00   86
 99  \w     97.00 169.00   0.50    0.60    --  111.50  61.00  90.00  144
100  \w    117.00 143.00   0.50    0.60    --  111.50 124.00 147.77   52
101  \w    142.00 167.00   0.50    0.60    --  111.50 125.00 150.00   50
102  \w     84.00 110.00   0.50    0.60    --  111.50-162.00 -17.59   52
103  \w     86.00 112.00   0.50    0.60    --  111.50 -85.00-140.77   52
104  \w     87.00 113.00   0.50    0.60    --  111.50 -86.00  69.67   52
105  \w     47.00  73.00   0.50    0.60    --  111.50 -88.00-167.96   52
106  \w     42.00  85.00   0.50    0.60    --  111.50 -88.00 105.10   86
107  \w    110.00 136.00   0.50    0.60    --  111.50 -88.00 105.10   52
108  \w     99.00 171.00   0.50    0.60    --  111.50  53.00   1.33  144
;
_diffrn_measurement_device 'four-circle diffractometer'
_diffrn_measurement_device_type 'XtaLAB Synergy, Dualflex, HyPix'
_diffrn_measurement_method '\w scans'
_diffrn_orient_matrix_type 'CrysAlisPro convention (1999,Acta A55,543-557)'
_diffrn_orient_matrix_UB_11 0.0594560000
_diffrn_orient_matrix_UB_12 0.0637336000
_diffrn_orient_matrix_UB_13 0.0109876000
_diffrn_orient_matrix_UB_21 -0.0347072000
_diffrn_orient_matrix_UB_22 0.1096387000
_diffrn_orient_matrix_UB_23 -0.0016310000
_diffrn_orient_matrix_UB_31 -0.0026066000
_diffrn_orient_matrix_UB_32 -0.0047205000
_diffrn_orient_matrix_UB_33 0.1133756000
_diffrn_radiation_monochromator mirror
_diffrn_radiation_probe x-ray
_diffrn_radiation_type 'Cu K\a'
_diffrn_radiation_wavelength 1.54184
_diffrn_reflns_av_R_equivalents 0.0528
_diffrn_reflns_av_unetI/netI 0.0202
_diffrn_reflns_Laue_measured_fraction_full 0.999
_diffrn_reflns_Laue_measured_fraction_max 0.997
_diffrn_reflns_limit_h_max 28
_diffrn_reflns_limit_h_min -28
_diffrn_reflns_limit_k_max 15
_diffrn_reflns_limit_k_min -15
_diffrn_reflns_limit_l_max 16
_diffrn_reflns_limit_l_min -12
_diffrn_reflns_number 103526
_diffrn_reflns_point_group_measured_fraction_full 0.999
_diffrn_reflns_point_group_measured_fraction_max 0.997
_diffrn_reflns_theta_full 67.684
_diffrn_reflns_theta_max 78.500
_diffrn_reflns_theta_min 3.266
_diffrn_source 'micro-focus sealed X-ray tube'
_diffrn_source_type 'PhotonJet (Cu) X-ray Source'
_exptl_absorpt_coefficient_mu 0.731
_exptl_absorpt_correction_T_max 1.00000
_exptl_absorpt_correction_T_min 0.86655
_exptl_absorpt_correction_type multi-scan
_exptl_absorpt_process_details
;
CrysAlisPro 1.171.41.117a (Rigaku Oxford Diffraction, 2021)
Empirical absorption correction using spherical harmonics,
implemented in SCALE3 ABSPACK scaling algorithm.
;
_exptl_crystal_colour colourless
_exptl_crystal_density_diffrn 1.328
_exptl_crystal_density_method 'not measured'
_exptl_crystal_description block
_exptl_crystal_F_000 1568
_exptl_crystal_size_max 0.21
_exptl_crystal_size_mid 0.13
_exptl_crystal_size_min 0.08
_refine_diff_density_max 0.470
_refine_diff_density_min -0.335
_refine_diff_density_rms 0.079
_refine_ls_extinction_method none
_refine_ls_goodness_of_fit_ref 1.187
_refine_ls_hydrogen_treatment mixed
_refine_ls_matrix_type full
_refine_ls_number_parameters 504
_refine_ls_number_reflns 7887
_refine_ls_number_restraints 0
_refine_ls_restrained_S_all 1.187
_refine_ls_R_factor_all 0.0749
_refine_ls_R_factor_gt 0.0718
_refine_ls_shift/su_max 0.000
_refine_ls_shift/su_mean 0.000
_refine_ls_structure_factor_coef Fsqd
_refine_ls_weighting_details 'w=1/[\s^2^(Fo^2^)+(0.0989P)^2^+8.7132P] where P=(Fo^2^+2Fc^2^)/3'
_refine_ls_weighting_scheme calc
_refine_ls_wR_factor_gt 0.2347
_refine_ls_wR_factor_ref 0.2380
_reflns_Friedel_coverage 0.000
_reflns_number_gt 7522
_reflns_number_total 7887
_reflns_threshold_expression 'I > 2\s(I)'
_cod_data_source_file d3ob00273j2.cif
_cod_data_source_block C6BIMFT
_cod_depositor_comments 'Adding full bibliography for 7159223--7159229.cif.'
_cod_original_formula_sum 'C21.50 H25 N2 O3.50'
_cod_database_code 7159227
_shelx_shelxl_version_number 2018/3
_chemical_oxdiff_formula 'C21.5 H25 N2 O3.5'
_chemical_oxdiff_usercomment C6BIMFT
_shelx_space_group_comment
;
The symmetry employed for this shelxl refinement is uniquely defined
by the following loop, which should always be used as a source of
symmetry information in preference to the above space-group names.
They are only intended as comments.
;
_shelx_estimated_absorpt_t_max 0.944
_shelx_estimated_absorpt_t_min 0.862
_reflns_odcompleteness_completeness 94.96
_reflns_odcompleteness_iscentric 1
_reflns_odcompleteness_theta 86.18
_olex2_refinement_description
;
1. Twinned data refinement
 Scales: 0.9763(7)
 0.0237(7)
2. Fixed Uiso
 At 1.2 times of:
  All C(H) groups, All C(H,H) groups
 At 1.5 times of:
  All C(H,H,H) groups, All O(H) groups
3.a Secondary CH2 refined with riding coordinates:
 C15A(H15A,H15B), C16A(H16A,H16B), C17A(H17A,H17B), C18A(H18A,H18B), C19A(H19A,
 H19B), C20A(H20A,H20B), C15B(H15C,H15D), C16B(H16C,H16D), C17B(H17C,H17D),
 C18B(H18C,H18D), C19B(H19C,H19D), C20B(H20C,H20D)
3.b Aromatic/amide H refined with riding coordinates:
 C3A(H3A), C4A(H4A), C5A(H5A), C6A(H6A), C11A(H11A), C3B(H3B), C4B(H4B),
 C5B(H5B), C6B(H6B), C11B(H11B)
3.c Idealised Me refined as rotating group:
 C13A(H13A,H13B,H13C), C13B(H13D,H13E,H13F), C22(H22A,H22B,H22C), C23(H23A,
 H23B,H23C)
;
_olex2_submission_special_instructions 'No special instructions were received'
_oxdiff_exptl_absorpt_empirical_details
;
Empirical correction (ABSPACK) includes:
- Absorption correction using spherical harmonics
- Frame scaling
;
_oxdiff_exptl_absorpt_empirical_full_max 1.347
_oxdiff_exptl_absorpt_empirical_full_min 0.559

loop_
_space_group_symop_operation_xyz
'x, y, z'
'-x, y+1/2, -z+1/2'
'-x, -y, -z'
'x, -y-1/2, z-1/2'

loop_
_atom_site_label
_atom_site_type_symbol
_atom_site_fract_x
_atom_site_fract_y
_atom_site_fract_z
_atom_site_U_iso_or_equiv
_atom_site_adp_type
_atom_site_occupancy
_atom_site_site_symmetry_order
_atom_site_calc_flag
_atom_site_refinement_flags_posn
_atom_site_refinement_flags_adp
_atom_site_refinement_flags_occupancy
_atom_site_disorder_assembly
_atom_site_disorder_group
O1A O 0.51596(10) 0.71242(18) 0.15354(16) 0.0209(4) Uani 1 1 d . . . . .
H1A H 0.5235(19) 0.741(4) 0.099(4) 0.031 Uiso 1 1 d . U . . .
O2A O 0.40535(10) 0.71039(18) 0.20098(16) 0.0220(5) Uani 1 1 d . . . . .
H2A H 0.429(2) 0.672(4) 0.168(3) 0.033 Uiso 1 1 d . U . . .
O3A O 0.57547(10) 0.9445(2) 0.19084(18) 0.0280(5) Uani 1 1 d . . . . .
N1A N 0.53392(11) 0.7630(2) 0.31573(17) 0.0169(5) Uani 1 1 d . . . . .
N2A N 0.54317(11) 0.7199(2) 0.47602(18) 0.0180(5) Uani 1 1 d . . . . .
C1A C 0.50581(13) 0.7468(2) 0.4017(2) 0.0173(5) Uani 1 1 d . . . . .
C2A C 0.59972(13) 0.7157(2) 0.4366(2) 0.0184(6) Uani 1 1 d . . . . .
C3A C 0.65517(14) 0.6888(3) 0.4822(2) 0.0234(6) Uani 1 1 d . . . . .
H3A H 0.659026 0.671373 0.550585 0.028 Uiso 1 1 calc R U . . .
C4A C 0.70429(14) 0.6882(3) 0.4245(3) 0.0260(7) Uani 1 1 d . . . . .
H4A H 0.742655 0.671351 0.453889 0.031 Uiso 1 1 calc R U . . .
C5A C 0.69834(15) 0.7122(3) 0.3230(3) 0.0279(7) Uani 1 1 d . . . . .
H5A H 0.732893 0.709950 0.285197 0.034 Uiso 1 1 calc R U . . .
C6A C 0.64390(14) 0.7389(3) 0.2763(2) 0.0250(6) Uani 1 1 d . . . . .
H6A H 0.640066 0.754508 0.207506 0.030 Uiso 1 1 calc R U . . .
C7A C 0.59473(13) 0.7417(2) 0.3358(2) 0.0190(6) Uani 1 1 d . . . . .
C8A C 0.50450(13) 0.7954(2) 0.2223(2) 0.0173(6) Uani 1 1 d . . . . .
C9A C 0.43486(13) 0.8101(2) 0.2274(2) 0.0180(6) Uani 1 1 d . . . . .
C10A C 0.42304(14) 0.8979(2) 0.1477(2) 0.0205(6) Uani 1 1 d . . . . .
C11A C 0.47288(14) 0.9533(3) 0.1275(2) 0.0218(6) Uani 1 1 d . . . . .
H11A H 0.473949 1.013985 0.083296 0.026 Uiso 1 1 calc R U . . .
C12A C 0.52491(14) 0.9083(2) 0.1819(2) 0.0201(6) Uani 1 1 d . . . . .
C13A C 0.36269(15) 0.9142(3) 0.0979(2) 0.0285(7) Uani 1 1 d . . . . .
H13A H 0.367036 0.938325 0.029681 0.043 Uiso 1 1 calc R U . . .
H13B H 0.340848 0.970282 0.133532 0.043 Uiso 1 1 calc R U . . .
H13C H 0.340505 0.844549 0.097927 0.043 Uiso 1 1 calc R U . . .
C14A C 0.41489(13) 0.8445(2) 0.3324(2) 0.0172(6) Uani 1 1 d . . . . .
C15A C 0.43976(13) 0.7549(2) 0.4033(2) 0.0180(6) Uani 1 1 d . . . . .
H15A H 0.428483 0.772066 0.471321 0.022 Uiso 1 1 calc R U . . .
H15B H 0.421719 0.683025 0.384208 0.022 Uiso 1 1 calc R U . . .
C16A C 0.34600(13) 0.8464(3) 0.3346(2) 0.0220(6) Uani 1 1 d . . . . .
H16A H 0.329654 0.895898 0.281750 0.026 Uiso 1 1 calc R U . . .
H16B H 0.330344 0.771432 0.320701 0.026 Uiso 1 1 calc R U . . .
C17A C 0.32413(14) 0.8856(3) 0.4345(2) 0.0263(7) Uani 1 1 d . . . . .
H17A H 0.279908 0.890003 0.430381 0.032 Uiso 1 1 calc R U . . .
H17B H 0.336141 0.831358 0.486326 0.032 Uiso 1 1 calc R U . . .
C18A C 0.34996(15) 0.9981(3) 0.4629(3) 0.0280(7) Uani 1 1 d . . . . .
H18A H 0.337509 1.018485 0.529543 0.034 Uiso 1 1 calc R U . . .
H18B H 0.333990 1.054246 0.415541 0.034 Uiso 1 1 calc R U . . .
C19A C 0.41840(14) 0.9968(3) 0.4628(2) 0.0236(6) Uani 1 1 d . . . . .
H19A H 0.434548 0.946419 0.515109 0.028 Uiso 1 1 calc R U . . .
H19B H 0.434017 1.071647 0.477641 0.028 Uiso 1 1 calc R U . . .
C20A C 0.43943(13) 0.9590(2) 0.3624(2) 0.0187(6) Uani 1 1 d . . . . .
H20A H 0.483689 0.956777 0.365196 0.022 Uiso 1 1 calc R U . . .
H20B H 0.426234 1.013360 0.311247 0.022 Uiso 1 1 calc R U . . .
O1B O 0.00931(10) 0.71214(18) 0.83067(16) 0.0232(5) Uani 1 1 d . . . . .
H1B H 0.009(2) 0.744(4) 0.891(4) 0.035 Uiso 1 1 d . U . . .
O2B O -0.10238(10) 0.71264(18) 0.76435(17) 0.0230(5) Uani 1 1 d . . . . .
H2B H -0.077(2) 0.668(4) 0.793(3) 0.034 Uiso 1 1 d . U . . .
O3B O 0.06915(11) 0.9464(2) 0.7985(2) 0.0320(6) Uani 1 1 d . . . . .
N1B N 0.02713(11) 0.7622(2) 0.67132(18) 0.0184(5) Uani 1 1 d . . . . .
N2B N 0.03529(11) 0.7167(2) 0.51265(18) 0.0201(5) Uani 1 1 d . . . . .
C1B C -0.00146(13) 0.7451(2) 0.5807(2) 0.0185(6) Uani 1 1 d . . . . .
C2B C 0.09209(14) 0.7129(3) 0.5614(2) 0.0208(6) Uani 1 1 d . . . . .
C3B C 0.14751(14) 0.6874(3) 0.5238(2) 0.0252(6) Uani 1 1 d . . . . .
H3B H 0.150861 0.669261 0.456108 0.030 Uiso 1 1 calc R U . . .
C4B C 0.19713(15) 0.6897(3) 0.5888(3) 0.0284(7) Uani 1 1 d . . . . .
H4B H 0.235371 0.673682 0.565195 0.034 Uiso 1 1 calc R U . . .
C5B C 0.19227(15) 0.7152(3) 0.6889(3) 0.0295(7) Uani 1 1 d . . . . .
H5B H 0.227298 0.714920 0.731637 0.035 Uiso 1 1 calc R U . . .
C6B C 0.13766(14) 0.7408(3) 0.7275(3) 0.0263(7) Uani 1 1 d . . . . .
H6B H 0.134354 0.757829 0.795402 0.032 Uiso 1 1 calc R U . . .
C7B C 0.08796(13) 0.7402(2) 0.6608(2) 0.0199(6) Uani 1 1 d . . . . .
C8B C -0.00196(14) 0.7950(2) 0.7600(2) 0.0192(6) Uani 1 1 d . . . . .
C9B C -0.07168(13) 0.8116(2) 0.7431(2) 0.0195(6) Uani 1 1 d . . . . .
C10B C -0.08243(14) 0.8990(3) 0.8214(2) 0.0227(6) Uani 1 1 d . . . . .
C11B C -0.03216(15) 0.9533(3) 0.8507(2) 0.0239(6) Uani 1 1 d . . . . .
H11B H -0.030467 1.012824 0.896234 0.029 Uiso 1 1 calc R U . . .
C12B C 0.01926(14) 0.9083(3) 0.8030(2) 0.0232(6) Uani 1 1 d . . . . .
C13B C -0.14282(15) 0.9178(3) 0.8611(3) 0.0301(7) Uani 1 1 d . . . . .
H13D H -0.138050 0.945037 0.929111 0.045 Uiso 1 1 calc R U . . .
H13E H -0.165131 0.848294 0.860082 0.045 Uiso 1 1 calc R U . . .
H13F H -0.164766 0.972294 0.819955 0.045 Uiso 1 1 calc R U . . .
C14B C -0.09107(13) 0.8474(2) 0.6350(2) 0.0190(6) Uani 1 1 d . . . . .
C15B C -0.06737(13) 0.7561(3) 0.5680(2) 0.0204(6) Uani 1 1 d . . . . .
H15C H -0.086290 0.685084 0.584135 0.024 Uiso 1 1 calc R U . . .
H15D H -0.078572 0.773654 0.498118 0.024 Uiso 1 1 calc R U . . .
C16B C -0.06496(13) 0.9606(3) 0.6102(2) 0.0214(6) Uani 1 1 d . . . . .
H16C H -0.078187 1.015619 0.658386 0.026 Uiso 1 1 calc R U . . .
H16D H -0.020757 0.956728 0.616611 0.026 Uiso 1 1 calc R U . . .
C17B C -0.08420(14) 0.9989(3) 0.5056(2) 0.0253(6) Uani 1 1 d . . . . .
H17C H -0.067184 1.072670 0.493738 0.030 Uiso 1 1 calc R U . . .
H17D H -0.068329 0.947231 0.456842 0.030 Uiso 1 1 calc R U . . .
C18B C -0.15234(15) 1.0040(3) 0.4914(3) 0.0309(7) Uani 1 1 d . . . . .
H18C H -0.163691 1.024363 0.422231 0.037 Uiso 1 1 calc R U . . .
H18D H -0.167898 1.061388 0.535187 0.037 Uiso 1 1 calc R U . . .
C19B C -0.18027(14) 0.8927(3) 0.5153(3) 0.0275(7) Uani 1 1 d . . . . .
H19C H -0.168663 0.837446 0.466170 0.033 Uiso 1 1 calc R U . . .
H19D H -0.224401 0.899482 0.510575 0.033 Uiso 1 1 calc R U . . .
C20B C -0.15998(13) 0.8531(3) 0.6196(2) 0.0230(6) Uani 1 1 d . . . . .
H20C H -0.176996 0.779178 0.630891 0.028 Uiso 1 1 calc R U . . .
H20D H -0.175831 0.903981 0.669055 0.028 Uiso 1 1 calc R U . . .
O4 O 0.26752(18) 0.6127(3) 0.3815(2) 0.0646(11) Uani 1 1 d . . . . .
C21 C 0.25720(15) 0.5420(3) 0.3204(3) 0.0278(7) Uani 1 1 d . . . . .
C22 C 0.21274(19) 0.4538(4) 0.3385(4) 0.0445(10) Uani 1 1 d . . . . .
H22A H 0.231513 0.381514 0.331387 0.067 Uiso 1 1 calc R U . . .
H22B H 0.178653 0.460657 0.290472 0.067 Uiso 1 1 calc R U . . .
H22C H 0.198839 0.461342 0.405553 0.067 Uiso 1 1 calc R U . . .
C23 C 0.28764(16) 0.5381(3) 0.2246(3) 0.0318(7) Uani 1 1 d . . . . .
H23A H 0.257622 0.543202 0.169512 0.048 Uiso 1 1 calc R U . . .
H23B H 0.309610 0.468614 0.220185 0.048 Uiso 1 1 calc R U . . .
H23C H 0.315596 0.600007 0.221596 0.048 Uiso 1 1 calc R U . . .

loop_
_atom_site_aniso_label
_atom_site_aniso_U_11
_atom_site_aniso_U_22
_atom_site_aniso_U_33
_atom_site_aniso_U_23
_atom_site_aniso_U_13
_atom_site_aniso_U_12
O1A 0.0321(11) 0.0202(10) 0.0106(9) -0.0008(8) 0.0025(8) 0.0038(9)
O2A 0.0265(11) 0.0180(10) 0.0213(10) -0.0039(8) -0.0010(9) -0.0031(8)
O3A 0.0270(11) 0.0276(12) 0.0291(12) 0.0037(10) -0.0004(9) -0.0056(9)
N1A 0.0187(11) 0.0229(12) 0.0091(10) 0.0006(9) 0.0003(9) 0.0014(9)
N2A 0.0217(12) 0.0206(12) 0.0117(11) 0.0004(9) 0.0004(9) 0.0002(9)
C1A 0.0224(14) 0.0170(13) 0.0125(12) 0.0004(10) 0.0018(10) 0.0005(10)
C2A 0.0221(14) 0.0170(13) 0.0161(13) -0.0019(10) -0.0003(11) 0.0000(11)
C3A 0.0269(15) 0.0239(15) 0.0189(14) -0.0018(12) -0.0020(12) 0.0022(12)
C4A 0.0205(14) 0.0280(16) 0.0293(16) 0.0013(13) -0.0016(12) 0.0014(12)
C5A 0.0225(15) 0.0322(17) 0.0297(17) 0.0038(14) 0.0080(13) 0.0021(13)
C6A 0.0252(15) 0.0308(16) 0.0195(14) 0.0044(12) 0.0064(12) 0.0010(12)
C7A 0.0193(14) 0.0191(13) 0.0187(14) -0.0002(11) 0.0020(11) 0.0007(11)
C8A 0.0234(14) 0.0179(13) 0.0105(12) -0.0003(10) 0.0004(10) 0.0002(11)
C9A 0.0212(13) 0.0174(13) 0.0152(13) -0.0023(10) -0.0006(10) -0.0014(11)
C10A 0.0271(15) 0.0195(14) 0.0146(13) -0.0035(11) -0.0001(11) 0.0039(11)
C11A 0.0303(15) 0.0189(14) 0.0160(13) 0.0019(11) 0.0009(11) 0.0027(12)
C12A 0.0269(15) 0.0192(14) 0.0143(13) -0.0007(11) 0.0032(11) -0.0006(11)
C13A 0.0299(16) 0.0309(17) 0.0239(16) 0.0015(13) -0.0055(12) 0.0059(13)
C14A 0.0189(13) 0.0168(13) 0.0159(13) -0.0009(10) 0.0002(10) -0.0006(10)
C15A 0.0198(13) 0.0202(14) 0.0142(12) 0.0004(11) 0.0023(10) -0.0009(11)
C16A 0.0196(14) 0.0228(14) 0.0233(15) 0.0004(12) 0.0001(11) -0.0007(11)
C17A 0.0227(14) 0.0297(17) 0.0271(16) 0.0030(13) 0.0071(12) 0.0021(12)
C18A 0.0308(17) 0.0271(16) 0.0268(16) -0.0009(13) 0.0094(13) 0.0052(13)
C19A 0.0290(16) 0.0221(15) 0.0199(14) -0.0041(12) 0.0038(12) -0.0010(12)
C20A 0.0233(14) 0.0164(13) 0.0164(13) -0.0027(10) 0.0013(10) -0.0010(11)
O1B 0.0331(12) 0.0234(11) 0.0127(10) 0.0019(8) -0.0017(8) 0.0036(9)
O2B 0.0253(11) 0.0197(11) 0.0243(11) 0.0035(9) 0.0044(9) -0.0024(9)
O3B 0.0270(12) 0.0293(12) 0.0398(14) -0.0065(11) 0.0008(10) -0.0053(10)
N1B 0.0190(12) 0.0244(12) 0.0117(11) -0.0011(9) -0.0005(9) 0.0023(9)
N2B 0.0208(12) 0.0254(13) 0.0141(11) -0.0002(10) 0.0011(9) 0.0007(10)
C1B 0.0211(14) 0.0206(14) 0.0136(13) 0.0019(10) -0.0009(10) 0.0010(11)
C2B 0.0206(14) 0.0218(14) 0.0198(14) 0.0039(11) 0.0007(11) 0.0017(11)
C3B 0.0262(15) 0.0276(16) 0.0224(15) 0.0042(12) 0.0062(12) 0.0033(12)
C4B 0.0207(14) 0.0279(16) 0.0370(18) 0.0049(14) 0.0039(13) 0.0030(12)
C5B 0.0201(15) 0.0296(17) 0.0379(19) 0.0003(14) -0.0049(13) 0.0020(12)
C6B 0.0247(15) 0.0278(16) 0.0257(16) -0.0013(13) -0.0044(12) 0.0013(12)
C7B 0.0186(14) 0.0200(14) 0.0209(14) 0.0009(11) 0.0003(11) 0.0005(11)
C8B 0.0240(14) 0.0194(14) 0.0142(13) 0.0003(11) 0.0017(10) 0.0004(11)
C9B 0.0221(14) 0.0184(13) 0.0182(14) 0.0016(11) 0.0026(11) -0.0026(11)
C10B 0.0286(15) 0.0220(14) 0.0178(14) 0.0015(11) 0.0040(11) 0.0031(12)
C11B 0.0319(16) 0.0191(14) 0.0208(14) -0.0042(11) 0.0021(12) 0.0009(12)
C12B 0.0257(15) 0.0226(15) 0.0211(14) -0.0016(12) -0.0013(11) -0.0017(12)
C13B 0.0299(17) 0.0324(18) 0.0291(17) -0.0044(14) 0.0104(13) 0.0032(14)
C14B 0.0183(13) 0.0211(14) 0.0175(13) 0.0025(11) 0.0006(10) -0.0004(11)
C15B 0.0197(14) 0.0241(14) 0.0173(13) -0.0012(11) -0.0001(10) -0.0013(11)
C16B 0.0209(14) 0.0205(14) 0.0227(15) 0.0027(11) 0.0011(11) -0.0011(11)
C17B 0.0244(15) 0.0254(15) 0.0261(16) 0.0083(13) 0.0013(12) -0.0002(12)
C18B 0.0268(16) 0.0317(18) 0.0336(18) 0.0102(14) -0.0051(13) 0.0021(13)
C19B 0.0203(14) 0.0299(17) 0.0321(17) 0.0030(14) -0.0021(12) 0.0012(12)
C20B 0.0195(14) 0.0217(14) 0.0278(16) 0.0012(12) 0.0022(11) -0.0006(11)
O4 0.090(3) 0.066(2) 0.0405(17) -0.0226(16) 0.0259(17) -0.042(2)
C21 0.0308(16) 0.0247(16) 0.0276(16) 0.0019(13) -0.0008(13) -0.0030(13)
C22 0.042(2) 0.036(2) 0.058(3) -0.0041(19) 0.0142(19) -0.0114(17)
C23 0.0320(17) 0.0316(18) 0.0320(18) -0.0026(14) 0.0034(14) -0.0026(14)

loop_
_atom_type_symbol
_atom_type_description
_atom_type_scat_dispersion_real
_atom_type_scat_dispersion_imag
_atom_type_scat_source
C C 0.0181 0.0091 'International Tables Vol C Tables 4.2.6.8 and 6.1.1.4'
H H 0.0000 0.0000 'International Tables Vol C Tables 4.2.6.8 and 6.1.1.4'
N N 0.0311 0.0180 'International Tables Vol C Tables 4.2.6.8 and 6.1.1.4'
O O 0.0492 0.0322 'International Tables Vol C Tables 4.2.6.8 and 6.1.1.4'

loop_
_geom_angle_atom_site_label_1
_geom_angle_atom_site_label_2
_geom_angle_atom_site_label_3
_geom_angle
_geom_angle_site_symmetry_1
_geom_angle_site_symmetry_3
_geom_angle_publ_flag
C8A O1A H1A 109(3) . . ?
C9A O2A H2A 107(3) . . ?
C1A N1A C7A 107.1(2) . . ?
C1A N1A C8A 125.1(2) . . ?
C7A N1A C8A 127.8(2) . . ?
C1A N2A C2A 105.6(2) . . ?
N1A C1A C15A 120.5(2) . . ?
N2A C1A N1A 112.6(3) . . ?
N2A C1A C15A 126.8(3) . . ?
C3A C2A N2A 129.8(3) . . ?
C3A C2A C7A 120.5(3) . . ?
C7A C2A N2A 109.7(3) . . ?
C2A C3A H3A 121.1 . . ?
C4A C3A C2A 117.8(3) . . ?
C4A C3A H3A 121.1 . . ?
C3A C4A H4A 119.5 . . ?
C3A C4A C5A 121.0(3) . . ?
C5A C4A H4A 119.5 . . ?
C4A C5A H5A 118.9 . . ?
C6A C5A C4A 122.2(3) . . ?
C6A C5A H5A 118.9 . . ?
C5A C6A H6A 121.8 . . ?
C5A C6A C7A 116.3(3) . . ?
C7A C6A H6A 121.8 . . ?
N1A C7A C2A 105.0(2) . . ?
N1A C7A C6A 132.8(3) . . ?
C6A C7A C2A 122.2(3) . . ?
O1A C8A N1A 107.1(2) . . ?
O1A C8A C9A 109.1(2) . . ?
O1A C8A C12A 109.4(2) . . ?
N1A C8A C9A 113.4(2) . . ?
N1A C8A C12A 114.7(2) . . ?
C12A C8A C9A 103.0(2) . . ?
O2A C9A C8A 110.0(2) . . ?
O2A C9A C10A 110.9(2) . . ?
O2A C9A C14A 107.7(2) . . ?
C10A C9A C8A 100.5(2) . . ?
C10A C9A C14A 114.1(2) . . ?
C14A C9A C8A 113.6(2) . . ?
C11A C10A C9A 112.2(3) . . ?
C11A C10A C13A 125.8(3) . . ?
C13A C10A C9A 122.0(3) . . ?
C10A C11A H11A 124.4 . . ?
C10A C11A C12A 111.2(3) . . ?
C12A C11A H11A 124.4 . . ?
O3A C12A C8A 125.1(3) . . ?
O3A C12A C11A 129.3(3) . . ?
C11A C12A C8A 105.5(2) . . ?
C10A C13A H13A 109.5 . . ?
C10A C13A H13B 109.5 . . ?
C10A C13A H13C 109.5 . . ?
H13A C13A H13B 109.5 . . ?
H13A C13A H13C 109.5 . . ?
H13B C13A H13C 109.5 . . ?
C15A C14A C9A 105.5(2) . . ?
C15A C14A C16A 109.1(2) . . ?
C15A C14A C20A 111.2(2) . . ?
C16A C14A C9A 110.7(2) . . ?
C20A C14A C9A 111.3(2) . . ?
C20A C14A C16A 108.9(2) . . ?
C1A C15A C14A 111.5(2) . . ?
C1A C15A H15A 109.3 . . ?
C1A C15A H15B 109.3 . . ?
C14A C15A H15A 109.3 . . ?
C14A C15A H15B 109.3 . . ?
H15A C15A H15B 108.0 . . ?
C14A C16A H16A 109.0 . . ?
C14A C16A H16B 109.0 . . ?
H16A C16A H16B 107.8 . . ?
C17A C16A C14A 112.7(2) . . ?
C17A C16A H16A 109.0 . . ?
C17A C16A H16B 109.0 . . ?
C16A C17A H17A 109.3 . . ?
C16A C17A H17B 109.3 . . ?
H17A C17A H17B 108.0 . . ?
C18A C17A C16A 111.4(3) . . ?
C18A C17A H17A 109.3 . . ?
C18A C17A H17B 109.3 . . ?
C17A C18A H18A 109.5 . . ?
C17A C18A H18B 109.5 . . ?
C17A C18A C19A 110.9(3) . . ?
H18A C18A H18B 108.0 . . ?
C19A C18A H18A 109.5 . . ?
C19A C18A H18B 109.5 . . ?
C18A C19A H19A 109.4 . . ?
C18A C19A H19B 109.4 . . ?
C18A C19A C20A 111.0(3) . . ?
H19A C19A H19B 108.0 . . ?
C20A C19A H19A 109.4 . . ?
C20A C19A H19B 109.4 . . ?
C14A C20A H20A 109.1 . . ?
C14A C20A H20B 109.1 . . ?
C19A C20A C14A 112.4(2) . . ?
C19A C20A H20A 109.1 . . ?
C19A C20A H20B 109.1 . . ?
H20A C20A H20B 107.9 . . ?
C8B O1B H1B 107(3) . . ?
C9B O2B H2B 108(3) . . ?
C1B N1B C7B 106.9(2) . . ?
C1B N1B C8B 125.0(2) . . ?
C7B N1B C8B 128.1(2) . . ?
C1B N2B C2B 105.3(2) . . ?
N1B C1B C15B 120.4(3) . . ?
N2B C1B N1B 112.9(3) . . ?
N2B C1B C15B 126.7(3) . . ?
C3B C2B N2B 129.4(3) . . ?
C7B C2B N2B 110.0(3) . . ?
C7B C2B C3B 120.6(3) . . ?
C2B C3B H3B 121.3 . . ?
C4B C3B C2B 117.5(3) . . ?
C4B C3B H3B 121.3 . . ?
C3B C4B H4B 119.3 . . ?
C3B C4B C5B 121.4(3) . . ?
C5B C4B H4B 119.3 . . ?
C4B C5B H5B 119.1 . . ?
C6B C5B C4B 121.9(3) . . ?
C6B C5B H5B 119.1 . . ?
C5B C6B H6B 121.9 . . ?
C5B C6B C7B 116.3(3) . . ?
C7B C6B H6B 121.9 . . ?
C2B C7B N1B 104.9(3) . . ?
C2B C7B C6B 122.3(3) . . ?
C6B C7B N1B 132.7(3) . . ?
O1B C8B N1B 107.3(2) . . ?
O1B C8B C9B 109.4(2) . . ?
O1B C8B C12B 109.7(2) . . ?
N1B C8B C9B 113.5(2) . . ?
N1B C8B C12B 114.2(2) . . ?
C12B C8B C9B 102.8(2) . . ?
O2B C9B C8B 110.3(2) . . ?
O2B C9B C10B 110.5(2) . . ?
O2B C9B C14B 108.1(2) . . ?
C10B C9B C8B 100.3(2) . . ?
C10B C9B C14B 114.2(2) . . ?
C14B C9B C8B 113.2(2) . . ?
C11B C10B C9B 112.6(3) . . ?
C11B C10B C13B 125.2(3) . . ?
C13B C10B C9B 122.2(3) . . ?
C10B C11B H11B 124.6 . . ?
C10B C11B C12B 110.8(3) . . ?
C12B C11B H11B 124.6 . . ?
O3B C12B C8B 125.5(3) . . ?
O3B C12B C11B 129.1(3) . . ?
C11B C12B C8B 105.3(3) . . ?
C10B C13B H13D 109.5 . . ?
C10B C13B H13E 109.5 . . ?
C10B C13B H13F 109.5 . . ?
H13D C13B H13E 109.5 . . ?
H13D C13B H13F 109.5 . . ?
H13E C13B H13F 109.5 . . ?
C15B C14B C9B 105.3(2) . . ?
C15B C14B C20B 108.9(2) . . ?
C16B C14B C9B 111.3(2) . . ?
C16B C14B C15B 111.5(2) . . ?
C16B C14B C20B 108.5(2) . . ?
C20B C14B C9B 111.3(2) . . ?
C1B C15B C14B 111.5(2) . . ?
C1B C15B H15C 109.3 . . ?
C1B C15B H15D 109.3 . . ?
C14B C15B H15C 109.3 . . ?
C14B C15B H15D 109.3 . . ?
H15C C15B H15D 108.0 . . ?
C14B C16B H16C 109.1 . . ?
C14B C16B H16D 109.1 . . ?
H16C C16B H16D 107.8 . . ?
C17B C16B C14B 112.5(3) . . ?
C17B C16B H16C 109.1 . . ?
C17B C16B H16D 109.1 . . ?
C16B C17B H17C 109.4 . . ?
C16B C17B H17D 109.4 . . ?
H17C C17B H17D 108.0 . . ?
C18B C17B C16B 111.0(3) . . ?
C18B C17B H17C 109.4 . . ?
C18B C17B H17D 109.4 . . ?
C17B C18B H18C 109.5 . . ?
C17B C18B H18D 109.5 . . ?
C17B C18B C19B 110.7(3) . . ?
H18C C18B H18D 108.1 . . ?
C19B C18B H18C 109.5 . . ?
C19B C18B H18D 109.5 . . ?
C18B C19B H19C 109.3 . . ?
C18B C19B H19D 109.3 . . ?
C18B C19B C20B 111.5(3) . . ?
H19C C19B H19D 108.0 . . ?
C20B C19B H19C 109.3 . . ?
C20B C19B H19D 109.3 . . ?
C14B C20B H20C 109.1 . . ?
C14B C20B H20D 109.1 . . ?
C19B C20B C14B 112.4(3) . . ?
C19B C20B H20C 109.1 . . ?
C19B C20B H20D 109.1 . . ?
H20C C20B H20D 107.8 . . ?
O4 C21 C22 120.2(4) . . ?
O4 C21 C23 122.5(3) . . ?
C22 C21 C23 117.3(3) . . ?
C21 C22 H22A 109.5 . . ?
C21 C22 H22B 109.5 . . ?
C21 C22 H22C 109.5 . . ?
H22A C22 H22B 109.5 . . ?
H22A C22 H22C 109.5 . . ?
H22B C22 H22C 109.5 . . ?
C21 C23 H23A 109.5 . . ?
C21 C23 H23B 109.5 . . ?
C21 C23 H23C 109.5 . . ?
H23A C23 H23B 109.5 . . ?
H23A C23 H23C 109.5 . . ?
H23B C23 H23C 109.5 . . ?

loop_
_geom_bond_atom_site_label_1
_geom_bond_atom_site_label_2
_geom_bond_distance
_geom_bond_site_symmetry_2
_geom_bond_publ_flag
O1A H1A 0.84(5) . ?
O1A C8A 1.405(3) . ?
O2A H2A 0.85(5) . ?
O2A C9A 1.416(3) . ?
O3A C12A 1.214(4) . ?
N1A C1A 1.367(4) . ?
N1A C7A 1.398(4) . ?
N1A C8A 1.451(3) . ?
N2A C1A 1.316(4) . ?
N2A C2A 1.401(4) . ?
C1A C15A 1.483(4) . ?
C2A C3A 1.396(4) . ?
C2A C7A 1.400(4) . ?
C3A H3A 0.9500 . ?
C3A C4A 1.383(5) . ?
C4A H4A 0.9500 . ?
C4A C5A 1.405(5) . ?
C5A H5A 0.9500 . ?
C5A C6A 1.382(5) . ?
C6A H6A 0.9500 . ?
C6A C7A 1.399(4) . ?
C8A C9A 1.574(4) . ?
C8A C12A 1.553(4) . ?
C9A C10A 1.530(4) . ?
C9A C14A 1.571(4) . ?
C10A C11A 1.343(4) . ?
C10A C13A 1.491(4) . ?
C11A H11A 0.9500 . ?
C11A C12A 1.452(4) . ?
C13A H13A 0.9800 . ?
C13A H13B 0.9800 . ?
C13A H13C 0.9800 . ?
C14A C15A 1.536(4) . ?
C14A C16A 1.544(4) . ?
C14A C20A 1.541(4) . ?
C15A H15A 0.9900 . ?
C15A H15B 0.9900 . ?
C16A H16A 0.9900 . ?
C16A H16B 0.9900 . ?
C16A C17A 1.538(4) . ?
C17A H17A 0.9900 . ?
C17A H17B 0.9900 . ?
C17A C18A 1.524(5) . ?
C18A H18A 0.9900 . ?
C18A H18B 0.9900 . ?
C18A C19A 1.532(4) . ?
C19A H19A 0.9900 . ?
C19A H19B 0.9900 . ?
C19A C20A 1.533(4) . ?
C20A H20A 0.9900 . ?
C20A H20B 0.9900 . ?
O1B H1B 0.91(5) . ?
O1B C8B 1.402(4) . ?
O2B H2B 0.86(5) . ?
O2B C9B 1.421(4) . ?
O3B C12B 1.213(4) . ?
N1B C1B 1.370(4) . ?
N1B C7B 1.402(4) . ?
N1B C8B 1.452(4) . ?
N2B C1B 1.314(4) . ?
N2B C2B 1.402(4) . ?
C1B C15B 1.482(4) . ?
C2B C3B 1.400(4) . ?
C2B C7B 1.395(4) . ?
C3B H3B 0.9500 . ?
C3B C4B 1.381(5) . ?
C4B H4B 0.9500 . ?
C4B C5B 1.400(5) . ?
C5B H5B 0.9500 . ?
C5B C6B 1.390(5) . ?
C6B H6B 0.9500 . ?
C6B C7B 1.396(4) . ?
C8B C9B 1.579(4) . ?
C8B C12B 1.559(4) . ?
C9B C10B 1.528(4) . ?
C9B C14B 1.567(4) . ?
C10B C11B 1.345(5) . ?
C10B C13B 1.498(4) . ?
C11B H11B 0.9500 . ?
C11B C12B 1.455(4) . ?
C13B H13D 0.9800 . ?
C13B H13E 0.9800 . ?
C13B H13F 0.9800 . ?
C14B C15B 1.544(4) . ?
C14B C16B 1.538(4) . ?
C14B C20B 1.547(4) . ?
C15B H15C 0.9900 . ?
C15B H15D 0.9900 . ?
C16B H16C 0.9900 . ?
C16B H16D 0.9900 . ?
C16B C17B 1.531(4) . ?
C17B H17C 0.9900 . ?
C17B H17D 0.9900 . ?
C17B C18B 1.529(4) . ?
C18B H18C 0.9900 . ?
C18B H18D 0.9900 . ?
C18B C19B 1.530(5) . ?
C19B H19C 0.9900 . ?
C19B H19D 0.9900 . ?
C19B C20B 1.538(5) . ?
C20B H20C 0.9900 . ?
C20B H20D 0.9900 . ?
O4 C21 1.206(5) . ?
C21 C22 1.490(5) . ?
C21 C23 1.498(5) . ?
C22 H22A 0.9800 . ?
C22 H22B 0.9800 . ?
C22 H22C 0.9800 . ?
C23 H23A 0.9800 . ?
C23 H23B 0.9800 . ?
C23 H23C 0.9800 . ?

loop_
_geom_hbond_atom_site_label_D
_geom_hbond_atom_site_label_H
_geom_hbond_atom_site_label_A
_geom_hbond_distance_DH
_geom_hbond_distance_HA
_geom_hbond_distance_DA
_geom_hbond_angle_DHA
_geom_hbond_site_symmetry_A
_geom_hbond_publ_flag
O1A H1A N2A 0.84(5) 1.81(5) 2.643(3) 170(4) 4_575 yes
O2A H2A O1A 0.85(5) 2.02(4) 2.591(3) 124(4) . yes
O1B H1B N2B 0.91(5) 1.79(5) 2.648(3) 158(4) 4_576 yes
O2B H2B O1B 0.86(5) 2.05(4) 2.612(3) 122(4) . yes

loop_
_geom_torsion_atom_site_label_1
_geom_torsion_atom_site_label_2
_geom_torsion_atom_site_label_3
_geom_torsion_atom_site_label_4
_geom_torsion
_geom_torsion_site_symmetry_1
_geom_torsion_site_symmetry_2
_geom_torsion_site_symmetry_3
_geom_torsion_site_symmetry_4
_geom_torsion_publ_flag
O1A C8A C9A O2A 26.8(3) . . . . ?
O1A C8A C9A C10A -90.2(3) . . . . ?
O1A C8A C9A C14A 147.6(2) . . . . ?
O1A C8A C12A O3A -85.0(4) . . . . ?
O1A C8A C12A C11A 90.8(3) . . . . ?
O2A C9A C10A C11A -136.1(3) . . . . ?
O2A C9A C10A C13A 41.9(4) . . . . ?
O2A C9A C14A C15A 65.5(3) . . . . ?
O2A C9A C14A C16A -52.4(3) . . . . ?
O2A C9A C14A C20A -173.7(2) . . . . ?
N1A C1A C15A C14A -35.5(4) . . . . ?
N1A C8A C9A O2A -92.5(3) . . . . ?
N1A C8A C9A C10A 150.6(2) . . . . ?
N1A C8A C9A C14A 28.4(3) . . . . ?
N1A C8A C12A O3A 35.4(4) . . . . ?
N1A C8A C12A C11A -148.8(2) . . . . ?
N2A C1A C15A C14A 147.7(3) . . . . ?
N2A C2A C3A C4A 178.2(3) . . . . ?
N2A C2A C7A N1A 0.7(3) . . . . ?
N2A C2A C7A C6A -176.9(3) . . . . ?
C1A N1A C7A C2A -1.4(3) . . . . ?
C1A N1A C7A C6A 175.9(3) . . . . ?
C1A N1A C8A O1A -120.9(3) . . . . ?
C1A N1A C8A C9A -0.5(4) . . . . ?
C1A N1A C8A C12A 117.5(3) . . . . ?
C1A N2A C2A C3A -178.4(3) . . . . ?
C1A N2A C2A C7A 0.3(3) . . . . ?
C2A N2A C1A N1A -1.2(3) . . . . ?
C2A N2A C1A C15A 175.8(3) . . . . ?
C2A C3A C4A C5A -1.0(5) . . . . ?
C3A C2A C7A N1A 179.5(3) . . . . ?
C3A C2A C7A C6A 1.9(5) . . . . ?
C3A C4A C5A C6A 1.0(5) . . . . ?
C4A C5A C6A C7A 0.5(5) . . . . ?
C5A C6A C7A N1A -178.8(3) . . . . ?
C5A C6A C7A C2A -1.9(5) . . . . ?
C7A N1A C1A N2A 1.7(3) . . . . ?
C7A N1A C1A C15A -175.5(3) . . . . ?
C7A N1A C8A O1A 58.6(4) . . . . ?
C7A N1A C8A C9A 179.0(3) . . . . ?
C7A N1A C8A C12A -63.0(4) . . . . ?
C7A C2A C3A C4A -0.3(5) . . . . ?
C8A N1A C1A N2A -178.7(3) . . . . ?
C8A N1A C1A C15A 4.1(4) . . . . ?
C8A N1A C7A C2A 179.1(3) . . . . ?
C8A N1A C7A C6A -3.7(5) . . . . ?
C8A C9A C10A C11A -19.8(3) . . . . ?
C8A C9A C10A C13A 158.2(3) . . . . ?
C8A C9A C14A C15A -56.6(3) . . . . ?
C8A C9A C14A C16A -174.5(2) . . . . ?
C8A C9A C14A C20A 64.2(3) . . . . ?
C9A C8A C12A O3A 159.1(3) . . . . ?
C9A C8A C12A C11A -25.1(3) . . . . ?
C9A C10A C11A C12A 4.3(4) . . . . ?
C9A C14A C15A C1A 59.1(3) . . . . ?
C9A C14A C16A C17A -177.0(2) . . . . ?
C9A C14A C20A C19A 177.6(2) . . . . ?
C10A C9A C14A C15A -170.9(2) . . . . ?
C10A C9A C14A C16A 71.1(3) . . . . ?
C10A C9A C14A C20A -50.2(3) . . . . ?
C10A C11A C12A O3A -170.7(3) . . . . ?
C10A C11A C12A C8A 13.7(3) . . . . ?
C12A C8A C9A O2A 142.9(2) . . . . ?
C12A C8A C9A C10A 26.0(3) . . . . ?
C12A C8A C9A C14A -96.2(3) . . . . ?
C13A C10A C11A C12A -173.6(3) . . . . ?
C14A C9A C10A C11A 102.1(3) . . . . ?
C14A C9A C10A C13A -79.9(3) . . . . ?
C14A C16A C17A C18A 55.3(3) . . . . ?
C15A C14A C16A C17A 67.3(3) . . . . ?
C15A C14A C20A C19A -65.1(3) . . . . ?
C16A C14A C15A C1A 178.1(2) . . . . ?
C16A C14A C20A C19A 55.2(3) . . . . ?
C16A C17A C18A C19A -55.0(4) . . . . ?
C17A C18A C19A C20A 55.8(4) . . . . ?
C18A C19A C20A C14A -57.0(3) . . . . ?
C20A C14A C15A C1A -61.7(3) . . . . ?
C20A C14A C16A C17A -54.2(3) . . . . ?
O1B C8B C9B O2B -27.0(3) . . . . ?
O1B C8B C9B C10B 89.6(3) . . . . ?
O1B C8B C9B C14B -148.3(2) . . . . ?
O1B C8B C12B O3B 88.4(4) . . . . ?
O1B C8B C12B C11B -89.7(3) . . . . ?
O2B C9B C10B C11B 136.3(3) . . . . ?
O2B C9B C10B C13B -42.3(4) . . . . ?
O2B C9B C14B C15B -65.2(3) . . . . ?
O2B C9B C14B C16B 173.9(2) . . . . ?
O2B C9B C14B C20B 52.7(3) . . . . ?
N1B C1B C15B C14B 34.4(4) . . . . ?
N1B C8B C9B O2B 92.7(3) . . . . ?
N1B C8B C9B C10B -150.7(2) . . . . ?
N1B C8B C9B C14B -28.6(3) . . . . ?
N1B C8B C12B O3B -32.0(4) . . . . ?
N1B C8B C12B C11B 149.9(3) . . . . ?
N2B C1B C15B C14B -147.6(3) . . . . ?
N2B C2B C3B C4B -179.9(3) . . . . ?
N2B C2B C7B N1B -0.7(3) . . . . ?
N2B C2B C7B C6B 178.7(3) . . . . ?
C1B N1B C7B C2B 1.2(3) . . . . ?
C1B N1B C7B C6B -178.0(3) . . . . ?
C1B N1B C8B O1B 120.1(3) . . . . ?
C1B N1B C8B C9B -0.8(4) . . . . ?
C1B N1B C8B C12B -118.1(3) . . . . ?
C1B N2B C2B C3B -179.7(3) . . . . ?
C1B N2B C2B C7B -0.1(3) . . . . ?
C2B N2B C1B N1B 0.9(3) . . . . ?
C2B N2B C1B C15B -177.3(3) . . . . ?
C2B C3B C4B C5B 0.8(5) . . . . ?
C3B C2B C7B N1B 178.9(3) . . . . ?
C3B C2B C7B C6B -1.7(5) . . . . ?
C3B C4B C5B C6B -0.9(5) . . . . ?
C4B C5B C6B C7B -0.2(5) . . . . ?
C5B C6B C7B N1B -179.3(3) . . . . ?
C5B C6B C7B C2B 1.5(5) . . . . ?
C7B N1B C1B N2B -1.4(4) . . . . ?
C7B N1B C1B C15B 176.9(3) . . . . ?
C7B N1B C8B O1B -58.7(4) . . . . ?
C7B N1B C8B C9B -179.6(3) . . . . ?
C7B N1B C8B C12B 63.1(4) . . . . ?
C7B C2B C3B C4B 0.5(5) . . . . ?
C8B N1B C1B N2B 179.6(3) . . . . ?
C8B N1B C1B C15B -2.1(4) . . . . ?
C8B N1B C7B C2B -179.8(3) . . . . ?
C8B N1B C7B C6B 0.9(6) . . . . ?
C8B C9B C10B C11B 19.8(3) . . . . ?
C8B C9B C10B C13B -158.7(3) . . . . ?
C8B C9B C14B C15B 57.3(3) . . . . ?
C8B C9B C14B C16B -63.6(3) . . . . ?
C8B C9B C14B C20B 175.2(2) . . . . ?
C9B C8B C12B O3B -155.3(3) . . . . ?
C9B C8B C12B C11B 26.6(3) . . . . ?
C9B C10B C11B C12B -3.3(4) . . . . ?
C9B C14B C15B C1B -59.5(3) . . . . ?
C9B C14B C16B C17B -178.9(2) . . . . ?
C9B C14B C20B C19B 177.6(3) . . . . ?
C10B C9B C14B C15B 171.3(2) . . . . ?
C10B C9B C14B C16B 50.4(3) . . . . ?
C10B C9B C14B C20B -70.8(3) . . . . ?
C10B C11B C12B O3B 166.7(3) . . . . ?
C10B C11B C12B C8B -15.3(4) . . . . ?
C12B C8B C9B O2B -143.5(2) . . . . ?
C12B C8B C9B C10B -26.9(3) . . . . ?
C12B C8B C9B C14B 95.3(3) . . . . ?
C13B C10B C11B C12B 175.2(3) . . . . ?
C14B C9B C10B C11B -101.6(3) . . . . ?
C14B C9B C10B C13B 79.9(4) . . . . ?
C14B C16B C17B C18B 57.7(4) . . . . ?
C15B C14B C16B C17B 63.9(3) . . . . ?
C15B C14B C20B C19B -66.7(3) . . . . ?
C16B C14B C15B C1B 61.3(3) . . . . ?
C16B C14B C20B C19B 54.8(3) . . . . ?
C16B C17B C18B C19B -55.7(4) . . . . ?
C17B C18B C19B C20B 54.8(4) . . . . ?
C18B C19B C20B C14B -55.5(4) . . . . ?
C20B C14B C15B C1B -179.0(2) . . . . ?
C20B C14B C16B C17B -56.0(3) . . . . ?

loop_
_twin_individual_id
_twin_individual_mass_fraction_refined
1 0.9763(7)
2 0.0237(7)
